data_7720112
loop_
_publ_author_name
'Nunes, In&#xea;s M'
'Vieira, Bruno J. C.'
'Waerenborgh, Jo&#xe3;o C'
'Romeu, Maria J.'
'Teixeira-Santos, Rita'
'Carapeto, Ana P.'
'Losada-Garc&#xed;a, Noelia'
'Mergulh&#xe3;o, Filipe J'
'Silva, Elisabete R.'
'Alves, Luis G.'

_publ_section_title
;
 Cyclam-based Cu(II) and Fe(III) complexes for antifouling coating
 development.
;
_journal_issue 10
_journal_name_full 'Dalton transactions (Cambridge, England : 2003)'
_journal_page_first 4108
_journal_page_last 4118
_journal_paper_doi 10.1039/d5dt01700a
_journal_volume 55
_journal_year 2026
_chemical_formula_moiety 'C34 H46 F6 N4 O4'
_chemical_formula_sum 'C34 H46 F6 N4 O4'
_chemical_formula_weight 688.75
_space_group_crystal_system triclinic
_space_group_IT_number 2
_space_group_name_Hall '-P 1'
_space_group_name_H-M_alt 'P -1'
_atom_sites_solution_hydrogens geom
_audit_creation_method SHELXL-2014/7
_audit_update_record
;
2025-03-13 deposited with the CCDC.	2026-02-10 downloaded from the CCDC.
;
_cell_angle_alpha 95.539(8)
_cell_angle_beta 91.382(8)
_cell_angle_gamma 105.270(7)
_cell_formula_units_Z 1
_cell_length_a 5.3622(7)
_cell_length_b 8.688(1)
_cell_length_c 19.054(2)
_cell_measurement_reflns_used 837
_cell_measurement_temperature 150(2)
_cell_measurement_theta_max 23.51
_cell_measurement_theta_min 3.08
_cell_volume 851.19(18)
_computing_cell_refinement 'Bruker SAINT'
_computing_data_collection 'Bruker APEX2'
_computing_data_reduction 'Bruker SAINT'
_computing_molecular_graphics 'Bruker SHELXTL'
_computing_publication_material 'Bruker SHELXTL'
_computing_structure_refinement 'SHELXL-2014/7 (Sheldrick, 2014)'
_computing_structure_solution 'SHELXS-97 (Sheldrick 2008)'
_diffrn_ambient_temperature 150(2)
_diffrn_measured_fraction_theta_full 0.932
_diffrn_measured_fraction_theta_max 0.926
_diffrn_measurement_device_type 'Bruker APEX-II CCD'
_diffrn_measurement_method 'phi and omega scans'
_diffrn_radiation_type MoK\a
_diffrn_radiation_wavelength 0.71073
_diffrn_reflns_av_R_equivalents 0.0456
_diffrn_reflns_av_unetI/netI 0.1024
_diffrn_reflns_Laue_measured_fraction_full 0.932
_diffrn_reflns_Laue_measured_fraction_max 0.926
_diffrn_reflns_limit_h_max 6
_diffrn_reflns_limit_h_min -6
_diffrn_reflns_limit_k_max 10
_diffrn_reflns_limit_k_min -10
_diffrn_reflns_limit_l_max 23
_diffrn_reflns_limit_l_min -23
_diffrn_reflns_number 5551
_diffrn_reflns_point_group_measured_fraction_full 0.932
_diffrn_reflns_point_group_measured_fraction_max 0.926
_diffrn_reflns_theta_full 25.242
_diffrn_reflns_theta_max 25.755
_diffrn_reflns_theta_min 1.075
_exptl_absorpt_coefficient_mu 0.110
_exptl_absorpt_correction_T_max 0.993
_exptl_absorpt_correction_T_min 0.979
_exptl_absorpt_correction_type multi-scan
_exptl_absorpt_process_details SADABS
_exptl_crystal_colour colourless
_exptl_crystal_density_diffrn 1.344
_exptl_crystal_description block
_exptl_crystal_F_000 364
_exptl_crystal_size_max 0.200
_exptl_crystal_size_mid 0.160
_exptl_crystal_size_min 0.060
_refine_diff_density_max 0.597
_refine_diff_density_min -0.671
_refine_diff_density_rms 0.092
_refine_ls_extinction_method none
_refine_ls_goodness_of_fit_ref 1.053
_refine_ls_hydrogen_treatment constr
_refine_ls_matrix_type full
_refine_ls_number_parameters 218
_refine_ls_number_reflns 3269
_refine_ls_number_restraints 0
_refine_ls_restrained_S_all 1.053
_refine_ls_R_factor_all 0.1745
_refine_ls_R_factor_gt 0.0993
_refine_ls_shift/su_max 0.000
_refine_ls_shift/su_mean 0.000
_refine_ls_structure_factor_coef Fsqd
_refine_ls_weighting_details 'w=1/[\s^2^(Fo^2^)+(0.1783P)^2^+0.0607P] where P=(Fo^2^+2Fc^2^)/3'
_refine_ls_weighting_scheme calc
_refine_ls_wR_factor_gt 0.2686
_refine_ls_wR_factor_ref 0.3110
_reflns_Friedel_coverage 0.000
_reflns_number_gt 1597
_reflns_number_total 3269
_reflns_threshold_expression 'I > 2\s(I)'
_cod_data_source_file d5dt01700a2.cif
_cod_data_source_block shelx
_cod_depositor_comments 'Adding full bibliography for 7720112--7720113.cif.'
_cod_database_code 7720112
_shelx_shelxl_version_number 2014/7
_shelx_space_group_comment
;
The symmetry employed for this shelxl refinement is uniquely defined
by the following loop, which should always be used as a source of
symmetry information in preference to the above space-group names.
They are only intended as comments.
;
_shelx_estimated_absorpt_t_min 0.979
_shelx_estimated_absorpt_t_max 0.993

loop_
_space_group_symop_operation_xyz
'x, y, z'
'-x, -y, -z'

loop_
_atom_site_label
_atom_site_type_symbol
_atom_site_fract_x
_atom_site_fract_y
_atom_site_fract_z
_atom_site_U_iso_or_equiv
_atom_site_adp_type
_atom_site_occupancy
_atom_site_site_symmetry_order
_atom_site_calc_flag
_atom_site_refinement_flags_posn
_atom_site_refinement_flags_adp
_atom_site_refinement_flags_occupancy
_atom_site_disorder_assembly
_atom_site_disorder_group
N1 N 0.0745(7) 0.3119(4) 0.3858(2) 0.0286(10) Uani 1 1 d . . . . .
N2 N -0.1505(7) 0.3285(4) 0.6012(2) 0.0251(10) Uani 1 1 d . . . . .
O2 O -0.2310(7) 0.2784(5) 0.7873(2) 0.0462(11) Uani 1 1 d . . . . .
O1 O -0.5123(7) 0.1599(4) 0.6974(2) 0.0478(11) Uani 1 1 d . . . . .
C15 C -0.3026(10) 0.2446(6) 0.7192(3) 0.0310(12) Uani 1 1 d . . . . .
C8 C -0.1872(10) 0.2626(6) 0.2439(3) 0.0349(13) Uani 1 1 d . . . . .
H8 H -0.2787 0.3053 0.2796 0.042 Uiso 1 1 calc R U . . .
C7 C -0.0067(9) 0.1828(5) 0.2623(3) 0.0305(12) Uani 1 1 d . . . . .
C3 C -0.1946(9) 0.1716(5) 0.5600(3) 0.0312(12) Uani 1 1 d . . . . .
H3A H -0.3662 0.1038 0.5705 0.037 Uiso 1 1 calc R U . . .
H3B H -0.0626 0.1195 0.5757 0.037 Uiso 1 1 calc R U . . .
C4 C -0.1847(9) 0.1771(5) 0.4807(3) 0.0298(12) Uani 1 1 d . . . . .
H4A H -0.3256 0.2210 0.4640 0.036 Uiso 1 1 calc R U . . .
H4B H -0.2148 0.0665 0.4573 0.036 Uiso 1 1 calc R U . . .
C5 C 0.0727(9) 0.2791(5) 0.4592(3) 0.0277(11) Uani 1 1 d . . . . .
H5A H 0.1184 0.3825 0.4897 0.033 Uiso 1 1 calc R U . . .
H5B H 0.2082 0.2238 0.4680 0.033 Uiso 1 1 calc R U . . .
C10 C -0.1046(11) 0.2183(6) 0.1222(3) 0.0402(14) Uani 1 1 d . . . . .
C6 C 0.0444(10) 0.1641(5) 0.3387(3) 0.0336(13) Uani 1 1 d . . . . .
H6A H -0.1008 0.0797 0.3540 0.040 Uiso 1 1 calc R U . . .
H6B H 0.2037 0.1278 0.3432 0.040 Uiso 1 1 calc R U . . .
C9 C -0.2342(11) 0.2804(6) 0.1744(3) 0.0422(14) Uani 1 1 d . . . . .
H9 H -0.3571 0.3359 0.1623 0.051 Uiso 1 1 calc R U . . .
C14 C -0.0888(9) 0.3250(6) 0.6747(3) 0.0320(12) Uani 1 1 d . . . . .
H14A H -0.0182 0.4372 0.6960 0.038 Uiso 1 1 calc R U . . .
H14B H 0.0515 0.2710 0.6780 0.038 Uiso 1 1 calc R U . . .
C11 C 0.0723(11) 0.1368(7) 0.1405(3) 0.0448(15) Uani 1 1 d . . . . .
H11 H 0.1608 0.0917 0.1048 0.054 Uiso 1 1 calc R U . . .
C12 C 0.1204(10) 0.1211(6) 0.2099(3) 0.0381(13) Uani 1 1 d . . . . .
H12 H 0.2444 0.0662 0.2219 0.046 Uiso 1 1 calc R U . . .
C16 C -0.4186(13) 0.2117(8) 0.8374(3) 0.0559(18) Uani 1 1 d . . . . .
H16A H -0.3287 0.1851 0.8787 0.067 Uiso 1 1 calc R U . . .
H16B H -0.5407 0.1118 0.8151 0.067 Uiso 1 1 calc R U . . .
C13 C -0.1533(16) 0.2395(9) 0.0490(4) 0.0647(19) Uani 1 1 d . . . . .
C17 C -0.5630(13) 0.3298(8) 0.8609(4) 0.067(2) Uani 1 1 d . . . . .
H17A H -0.4402 0.4325 0.8781 0.100 Uiso 1 1 calc R U . . .
H17B H -0.6740 0.2902 0.8989 0.100 Uiso 1 1 calc R U . . .
H17C H -0.6701 0.3449 0.8210 0.100 Uiso 1 1 calc R U . . .
F1 F -0.3307(15) 0.2970(11) 0.0338(2) 0.186(4) Uani 1 1 d . . . . .
F2 F 0.0344(14) 0.3268(14) 0.0207(4) 0.226(5) Uani 1 1 d . . . . .
F3 F -0.187(3) 0.1151(10) 0.0060(3) 0.251(6) Uani 1 1 d . . . . .
C1 C 0.3173(9) 0.4279(5) 0.3714(3) 0.0300(12) Uani 1 1 d . . . . .
H1A H 0.3193 0.4379 0.3201 0.036 Uiso 1 1 calc R U . . .
H1B H 0.4640 0.3848 0.3841 0.036 Uiso 1 1 calc R U . . .
C2 C 0.3594(9) 0.5945(5) 0.4109(3) 0.0296(12) Uani 1 1 d . . . . .
H2A H 0.3787 0.5863 0.4622 0.036 Uiso 1 1 calc R U . . .
H2B H 0.5237 0.6645 0.3967 0.036 Uiso 1 1 calc R U . . .

loop_
_atom_site_aniso_label
_atom_site_aniso_U_11
_atom_site_aniso_U_22
_atom_site_aniso_U_33
_atom_site_aniso_U_23
_atom_site_aniso_U_13
_atom_site_aniso_U_12
N1 0.033(2) 0.0140(19) 0.034(3) 0.0034(17) 0.0026(18) -0.0024(17)
N2 0.025(2) 0.0138(18) 0.034(3) 0.0081(17) 0.0028(17) -0.0012(16)
O2 0.061(3) 0.043(2) 0.032(3) 0.0117(18) 0.0069(19) 0.0050(19)
O1 0.049(2) 0.035(2) 0.048(3) 0.0147(19) 0.0087(19) -0.0123(19)
C15 0.039(3) 0.019(2) 0.035(4) 0.012(2) 0.003(2) 0.005(2)
C8 0.041(3) 0.020(2) 0.039(3) 0.004(2) 0.005(2) 0.000(2)
C7 0.035(3) 0.012(2) 0.038(3) 0.004(2) 0.003(2) -0.007(2)
C3 0.031(3) 0.012(2) 0.046(3) 0.010(2) 0.005(2) -0.0056(19)
C4 0.024(2) 0.012(2) 0.048(4) 0.001(2) 0.003(2) -0.0042(19)
C5 0.027(3) 0.017(2) 0.035(3) 0.004(2) 0.005(2) -0.0018(19)
C10 0.053(3) 0.033(3) 0.028(3) 0.008(2) 0.002(3) 0.000(3)
C6 0.044(3) 0.013(2) 0.039(3) 0.002(2) 0.000(2) -0.002(2)
C9 0.056(4) 0.028(3) 0.037(4) 0.010(2) -0.001(3) -0.001(3)
C14 0.033(3) 0.021(2) 0.039(3) 0.008(2) 0.000(2) 0.000(2)
C11 0.050(3) 0.040(3) 0.041(4) -0.004(3) 0.009(3) 0.008(3)
C12 0.040(3) 0.029(3) 0.044(4) 0.008(2) 0.005(3) 0.007(2)
C16 0.078(5) 0.051(4) 0.041(4) 0.020(3) 0.021(3) 0.015(3)
C13 0.089(6) 0.051(4) 0.048(5) 0.008(4) 0.002(4) 0.008(4)
C17 0.072(5) 0.061(4) 0.073(5) 0.014(4) 0.023(4) 0.022(4)
F1 0.231(7) 0.372(12) 0.050(3) 0.064(5) 0.021(4) 0.232(9)
F2 0.150(6) 0.389(15) 0.102(5) 0.150(8) -0.004(4) -0.036(7)
F3 0.566(19) 0.159(7) 0.054(4) -0.023(5) -0.108(7) 0.167(11)
C1 0.033(3) 0.019(2) 0.036(3) 0.010(2) 0.007(2) 0.001(2)
C2 0.029(3) 0.019(2) 0.036(3) 0.011(2) 0.007(2) -0.004(2)

loop_
_atom_type_symbol
_atom_type_description
_atom_type_scat_dispersion_real
_atom_type_scat_dispersion_imag
_atom_type_scat_source
C C 0.0033 0.0016 'International Tables Vol C Tables 4.2.6.8 and 6.1.1.4'
N N 0.0061 0.0033 'International Tables Vol C Tables 4.2.6.8 and 6.1.1.4'
O O 0.0106 0.0060 'International Tables Vol C Tables 4.2.6.8 and 6.1.1.4'
F F 0.0171 0.0103 'International Tables Vol C Tables 4.2.6.8 and 6.1.1.4'
H H 0.0000 0.0000 'International Tables Vol C Tables 4.2.6.8 and 6.1.1.4'

loop_
_geom_angle_atom_site_label_1
_geom_angle_atom_site_label_2
_geom_angle_atom_site_label_3
_geom_angle
_geom_angle_site_symmetry_1
_geom_angle_site_symmetry_3
_geom_angle_publ_flag
C5 N1 C6 110.6(3) . . ?
C5 N1 C1 111.1(4) . . ?
C6 N1 C1 108.9(4) . . ?
C14 N2 C3 113.0(4) . . ?
C14 N2 C2 113.2(4) . 2_566 ?
C3 N2 C2 112.6(4) . 2_566 ?
C15 O2 C16 117.4(5) . . ?
O1 C15 O2 123.4(5) . . ?
O1 C15 C14 125.9(5) . . ?
O2 C15 C14 110.7(4) . . ?
C9 C8 C7 120.3(5) . . ?
C9 C8 H8 119.8 . . ?
C7 C8 H8 119.8 . . ?
C12 C7 C8 118.7(5) . . ?
C12 C7 C6 121.3(5) . . ?
C8 C7 C6 120.0(4) . . ?
N2 C3 C4 114.6(3) . . ?
N2 C3 H3A 108.6 . . ?
C4 C3 H3A 108.6 . . ?
N2 C3 H3B 108.6 . . ?
C4 C3 H3B 108.6 . . ?
H3A C3 H3B 107.6 . . ?
C3 C4 C5 112.6(4) . . ?
C3 C4 H4A 109.1 . . ?
C5 C4 H4A 109.1 . . ?
C3 C4 H4B 109.1 . . ?
C5 C4 H4B 109.1 . . ?
H4A C4 H4B 107.8 . . ?
N1 C5 C4 114.3(4) . . ?
N1 C5 H5A 108.7 . . ?
C4 C5 H5A 108.7 . . ?
N1 C5 H5B 108.7 . . ?
C4 C5 H5B 108.7 . . ?
H5A C5 H5B 107.6 . . ?
C9 C10 C11 119.1(5) . . ?
C9 C10 C13 120.0(6) . . ?
C11 C10 C13 120.8(6) . . ?
N1 C6 C7 113.4(4) . . ?
N1 C6 H6A 108.9 . . ?
C7 C6 H6A 108.9 . . ?
N1 C6 H6B 108.9 . . ?
C7 C6 H6B 108.9 . . ?
H6A C6 H6B 107.7 . . ?
C8 C9 C10 120.5(5) . . ?
C8 C9 H9 119.8 . . ?
C10 C9 H9 119.8 . . ?
N2 C14 C15 117.9(4) . . ?
N2 C14 H14A 107.8 . . ?
C15 C14 H14A 107.8 . . ?
N2 C14 H14B 107.8 . . ?
C15 C14 H14B 107.8 . . ?
H14A C14 H14B 107.2 . . ?
C12 C11 C10 120.1(5) . . ?
C12 C11 H11 119.9 . . ?
C10 C11 H11 119.9 . . ?
C11 C12 C7 121.3(5) . . ?
C11 C12 H12 119.4 . . ?
C7 C12 H12 119.4 . . ?
O2 C16 C17 109.6(5) . . ?
O2 C16 H16A 109.7 . . ?
C17 C16 H16A 109.7 . . ?
O2 C16 H16B 109.7 . . ?
C17 C16 H16B 109.7 . . ?
H16A C16 H16B 108.2 . . ?
F1 C13 F2 102.1(8) . . ?
F1 C13 F3 104.5(8) . . ?
F2 C13 F3 97.8(8) . . ?
F1 C13 C10 119.1(7) . . ?
F2 C13 C10 115.1(7) . . ?
F3 C13 C10 115.3(6) . . ?
C16 C17 H17A 109.5 . . ?
C16 C17 H17B 109.5 . . ?
H17A C17 H17B 109.5 . . ?
C16 C17 H17C 109.5 . . ?
H17A C17 H17C 109.5 . . ?
H17B C17 H17C 109.5 . . ?
N1 C1 C2 114.6(4) . . ?
N1 C1 H1A 108.6 . . ?
C2 C1 H1A 108.6 . . ?
N1 C1 H1B 108.6 . . ?
C2 C1 H1B 108.6 . . ?
H1A C1 H1B 107.6 . . ?
N2 C2 C1 114.6(4) 2_566 . ?
N2 C2 H2A 108.6 2_566 . ?
C1 C2 H2A 108.6 . . ?
N2 C2 H2B 108.6 2_566 . ?
C1 C2 H2B 108.6 . . ?
H2A C2 H2B 107.6 . . ?

loop_
_geom_bond_atom_site_label_1
_geom_bond_atom_site_label_2
_geom_bond_distance
_geom_bond_site_symmetry_2
_geom_bond_publ_flag
N1 C5 1.455(6) . ?
N1 C6 1.462(6) . ?
N1 C1 1.471(6) . ?
N2 C14 1.438(6) . ?
N2 C3 1.464(6) . ?
N2 C2 1.472(6) 2_566 ?
O2 C15 1.328(6) . ?
O2 C16 1.451(7) . ?
O1 C15 1.209(6) . ?
C15 C14 1.503(7) . ?
C8 C9 1.373(7) . ?
C8 C7 1.387(7) . ?
C8 H8 0.9500 . ?
C7 C12 1.369(7) . ?
C7 C6 1.507(7) . ?
C3 C4 1.519(7) . ?
C3 H3A 0.9900 . ?
C3 H3B 0.9900 . ?
C4 C5 1.520(6) . ?
C4 H4A 0.9900 . ?
C4 H4B 0.9900 . ?
C5 H5A 0.9900 . ?
C5 H5B 0.9900 . ?
C10 C9 1.375(8) . ?
C10 C11 1.381(8) . ?
C10 C13 1.451(9) . ?
C6 H6A 0.9900 . ?
C6 H6B 0.9900 . ?
C9 H9 0.9500 . ?
C14 H14A 0.9900 . ?
C14 H14B 0.9900 . ?
C11 C12 1.367(8) . ?
C11 H11 0.9500 . ?
C12 H12 0.9500 . ?
C16 C17 1.483(8) . ?
C16 H16A 0.9900 . ?
C16 H16B 0.9900 . ?
C13 F1 1.226(8) . ?
C13 F2 1.258(9) . ?
C13 F3 1.262(9) . ?
C17 H17A 0.9800 . ?
C17 H17B 0.9800 . ?
C17 H17C 0.9800 . ?
C1 C2 1.525(7) . ?
C1 H1A 0.9900 . ?
C1 H1B 0.9900 . ?
C2 N2 1.472(6) 2_566 ?
C2 H2A 0.9900 . ?
C2 H2B 0.9900 . ?

loop_
_geom_hbond_atom_site_label_D
_geom_hbond_atom_site_label_H
_geom_hbond_atom_site_label_A
_geom_hbond_distance_DH
_geom_hbond_distance_HA
_geom_hbond_distance_DA
_geom_hbond_angle_DHA
_geom_hbond_site_symmetry_A
C3 H3A O1 0.99 2.60 3.153(6) 115.3 .
C6 H6A O1 0.99 2.61 3.441(6) 141.1 2_456
C2 H2B O1 0.99 2.47 3.082(6) 119.3 2_566

loop_
_geom_torsion_atom_site_label_1
_geom_torsion_atom_site_label_2
_geom_torsion_atom_site_label_3
_geom_torsion_atom_site_label_4
_geom_torsion
_geom_torsion_site_symmetry_1
_geom_torsion_site_symmetry_2
_geom_torsion_site_symmetry_3
_geom_torsion_site_symmetry_4
_geom_torsion_publ_flag
C16 O2 C15 O1 -1.3(7) . . . . ?
C16 O2 C15 C14 179.0(4) . . . . ?
C9 C8 C7 C12 -0.7(7) . . . . ?
C9 C8 C7 C6 179.9(4) . . . . ?
C14 N2 C3 C4 -163.5(4) . . . . ?
C2 N2 C3 C4 66.7(5) 2_566 . . . ?
N2 C3 C4 C5 58.3(5) . . . . ?
C6 N1 C5 C4 -66.5(5) . . . . ?
C1 N1 C5 C4 172.6(4) . . . . ?
C3 C4 C5 N1 -169.3(4) . . . . ?
C5 N1 C6 C7 168.9(4) . . . . ?
C1 N1 C6 C7 -68.8(5) . . . . ?
C12 C7 C6 N1 135.0(5) . . . . ?
C8 C7 C6 N1 -45.6(6) . . . . ?
C7 C8 C9 C10 0.5(7) . . . . ?
C11 C10 C9 C8 0.4(8) . . . . ?
C13 C10 C9 C8 -179.2(5) . . . . ?
C3 N2 C14 C15 -72.2(5) . . . . ?
C2 N2 C14 C15 57.3(5) 2_566 . . . ?
O1 C15 C14 N2 12.7(7) . . . . ?
O2 C15 C14 N2 -167.6(4) . . . . ?
C9 C10 C11 C12 -1.1(8) . . . . ?
C13 C10 C11 C12 178.5(5) . . . . ?
C10 C11 C12 C7 0.9(8) . . . . ?
C8 C7 C12 C11 0.0(7) . . . . ?
C6 C7 C12 C11 179.4(5) . . . . ?
C15 O2 C16 C17 -93.9(6) . . . . ?
C9 C10 C13 F1 -8.1(10) . . . . ?
C11 C10 C13 F1 172.2(7) . . . . ?
C9 C10 C13 F2 113.6(9) . . . . ?
C11 C10 C13 F2 -66.1(10) . . . . ?
C9 C10 C13 F3 -133.6(10) . . . . ?
C11 C10 C13 F3 46.8(12) . . . . ?
C5 N1 C1 C2 -64.5(5) . . . . ?
C6 N1 C1 C2 173.5(4) . . . . ?
N1 C1 C2 N2 -56.5(5) . . . 2_566 ?
